data_7040221
loop_
_publ_author_name
'Smithson, Chad S.'
'MacDonald, Daniel J.'
'Matt Letvenuk, T.'
'Carello, Christian E.'
'Jennings, Michael'
'Lough, Alan J.'
'Britten, James'
'Decken, Andreas'
'Preuss, Kathryn E.'

_publ_section_title
;
 A 1,2,3-dithiazolyl-o-naphthoquinone: a neutral radical with isolable
 cation and anion oxidation states.
;
_journal_issue 23
_journal_name_full 'Dalton transactions (Cambridge, England : 2003)'
_journal_page_first 9608
_journal_page_last 9620
_journal_paper_doi 10.1039/c6dt01249c
_journal_volume 45
_journal_year 2016
_chemical_formula_moiety 'C10 H4 N O2 S2, Cl'
_chemical_formula_sum 'C10 H4 Cl N O2 S2'
_chemical_formula_weight 269.71
_chemical_name_systematic '4,5-dioxo-naphtho[1,2-d][1,2,3]dithiazol-2-ium chloride'
_space_group_IT_number 62
_symmetry_cell_setting orthorhombic
_symmetry_space_group_name_Hall '-P 2ac 2n'
_symmetry_space_group_name_H-M 'P n m a'
_atom_sites_solution_hydrogens geom
_atom_sites_solution_primary heavy
_atom_sites_solution_secondary difmap
_audit_creation_method SHELXL-97
_audit_update_record
;
2016-03-30 deposited with the CCDC.
2016-05-18 downloaded from the CCDC.
;
_cell_angle_alpha 90.00
_cell_angle_beta 90.00
_cell_angle_gamma 90.00
_cell_formula_units_Z 4
_cell_length_a 19.620(5)
_cell_length_b 5.8942(15)
_cell_length_c 8.422(2)
_cell_measurement_reflns_used 1176
_cell_measurement_temperature 150(2)
_cell_measurement_theta_max 23.50
_cell_measurement_theta_min 3.19
_cell_volume 974.0(4)
_computing_cell_refinement 'Bruker SAINT'
_computing_data_collection 'Bruker APEX2'
_computing_data_reduction 'Bruker SAINT'
_computing_molecular_graphics 'Bruker SHELXTL'
_computing_publication_material 'Bruker SHELXTL'
_computing_structure_refinement 'SHELXL-97 (Sheldrick, 2008)'
_computing_structure_solution 'SHELXS-97 (Sheldrick, 2008)'
_diffrn_ambient_temperature 150(2)
_diffrn_measured_fraction_theta_full 0.999
_diffrn_measured_fraction_theta_max 0.999
_diffrn_measurement_device_type 'Bruker APEX-II CCD'
_diffrn_measurement_method '\f and \w scans'
_diffrn_radiation_monochromator graphite
_diffrn_radiation_source 'fine-focus sealed tube'
_diffrn_radiation_type MoK\a
_diffrn_radiation_wavelength 0.71073
_diffrn_reflns_av_R_equivalents 0.0651
_diffrn_reflns_av_sigmaI/netI 0.0306
_diffrn_reflns_limit_h_max 23
_diffrn_reflns_limit_h_min -23
_diffrn_reflns_limit_k_max 7
_diffrn_reflns_limit_k_min -4
_diffrn_reflns_limit_l_max 10
_diffrn_reflns_limit_l_min -9
_diffrn_reflns_number 9076
_diffrn_reflns_theta_full 25.03
_diffrn_reflns_theta_max 25.03
_diffrn_reflns_theta_min 2.63
_exptl_absorpt_coefficient_mu 0.798
_exptl_absorpt_correction_T_max 0.9703
_exptl_absorpt_correction_T_min 0.7449
_exptl_absorpt_correction_type multi-scan
_exptl_absorpt_process_details SADABS
_exptl_crystal_colour red
_exptl_crystal_density_diffrn 1.839
_exptl_crystal_density_method 'not measured'
_exptl_crystal_description needle
_exptl_crystal_F_000 544
_exptl_crystal_recrystallization_method 'single crystal recovered from crude product'
_exptl_crystal_size_max 0.39
_exptl_crystal_size_mid 0.05
_exptl_crystal_size_min 0.04
_refine_diff_density_max 0.743
_refine_diff_density_min -0.299
_refine_diff_density_rms 0.092
_refine_ls_extinction_method none
_refine_ls_goodness_of_fit_ref 1.063
_refine_ls_hydrogen_treatment constr
_refine_ls_matrix_type full
_refine_ls_number_parameters 97
_refine_ls_number_reflns 945
_refine_ls_number_restraints 0
_refine_ls_restrained_S_all 1.063
_refine_ls_R_factor_all 0.0529
_refine_ls_R_factor_gt 0.0373
_refine_ls_shift/su_max 0.000
_refine_ls_shift/su_mean 0.000
_refine_ls_structure_factor_coef Fsqd
_refine_ls_weighting_details 'calc w=1/[\s^2^(Fo^2^)+(0.0492P)^2^+1.1136P] where P=(Fo^2^+2Fc^2^)/3'
_refine_ls_weighting_scheme calc
_refine_ls_wR_factor_gt 0.0913
_refine_ls_wR_factor_ref 0.0988
_reflns_number_gt 747
_reflns_number_total 945
_reflns_threshold_expression I>2\s(I)
_cod_data_source_file c6dt01249c2.cif
_cod_data_source_block cs54
_cod_depositor_comments
;
The following automatic conversions were performed:

'_symmetry_cell_setting' value 'Orthorhombic' changed to
'orthorhombic' according to
/usr/data/users/saulius/crontab/automatic-downloads/current/RSC/lib/dictionaries/cif_core.dic
dictionary named 'cif_core.dic' version 2.4.2 from 2011-04-26.

Automatic conversion script
Id: cif_fix_values 4268 2015-11-12 08:31:59Z antanas 
;
_cod_database_code 7040221

loop_
_symmetry_equiv_pos_as_xyz
'x, y, z'
'-x+1/2, -y, z+1/2'
'-x, y+1/2, -z'
'x+1/2, -y+1/2, -z+1/2'
'-x, -y, -z'
'x-1/2, y, -z-1/2'
'x, -y-1/2, z'
'-x-1/2, y-1/2, z-1/2'

loop_
_atom_site_label
_atom_site_type_symbol
_atom_site_fract_x
_atom_site_fract_y
_atom_site_fract_z
_atom_site_U_iso_or_equiv
_atom_site_adp_type
_atom_site_occupancy
_atom_site_symmetry_multiplicity
_atom_site_calc_flag
_atom_site_refinement_flags
Cl1 Cl 0.84994(6) 0.2500 0.26906(14) 0.0281(3) Uani 1 2 d S
S1 S 0.75046(6) 0.2500 0.53473(15) 0.0251(3) Uani 1 2 d S
S2 S 0.69710(6) 0.2500 0.32844(14) 0.0247(3) Uani 1 2 d S
N1 N 0.62191(18) 0.2500 0.4022(5) 0.0227(8) Uani 1 2 d S
C1 C 0.6174(2) 0.2500 0.5611(5) 0.0220(10) Uani 1 2 d S
C10 C 0.6795(2) 0.2500 0.6448(5) 0.0211(10) Uani 1 2 d S
C9 C 0.6821(2) 0.2500 0.8194(5) 0.0215(10) Uani 1 2 d S
C8 C 0.6141(2) 0.2500 0.9054(6) 0.0258(10) Uani 1 2 d S
C7 C 0.5509(2) 0.2500 0.8100(5) 0.0227(10) Uani 1 2 d S
C6 C 0.4882(2) 0.2500 0.8883(6) 0.0280(11) Uani 1 2 d S
H6A H 0.4871 0.2500 1.0010 0.034 Uiso 1 2 calc SR
C5 C 0.4288(2) 0.2500 0.8054(6) 0.0315(12) Uani 1 2 d S
H5A H 0.3865 0.2500 0.8604 0.038 Uiso 1 2 calc SR
C4 C 0.4297(2) 0.2500 0.6397(6) 0.0286(11) Uani 1 2 d S
H4A H 0.3881 0.2500 0.5818 0.034 Uiso 1 2 calc SR
C3 C 0.4911(2) 0.2500 0.5602(6) 0.0262(11) Uani 1 2 d S
H3A H 0.4916 0.2500 0.4474 0.031 Uiso 1 2 calc SR
C2 C 0.5523(2) 0.2500 0.6431(5) 0.0201(10) Uani 1 2 d S
O2 O 0.73643(15) 0.2500 0.8917(4) 0.0288(8) Uani 1 2 d S
O1 O 0.61383(17) 0.2500 1.0505(4) 0.0363(9) Uani 1 2 d S

loop_
_atom_site_aniso_label
_atom_site_aniso_U_11
_atom_site_aniso_U_22
_atom_site_aniso_U_33
_atom_site_aniso_U_23
_atom_site_aniso_U_13
_atom_site_aniso_U_12
Cl1 0.0268(6) 0.0257(6) 0.0320(7) 0.000 0.0083(5) 0.000
S1 0.0186(6) 0.0268(6) 0.0299(7) 0.000 -0.0001(5) 0.000
S2 0.0250(6) 0.0251(6) 0.0240(6) 0.000 0.0025(5) 0.000
N1 0.023(2) 0.0213(19) 0.024(2) 0.000 -0.0003(16) 0.000
C1 0.027(3) 0.011(2) 0.028(3) 0.000 0.001(2) 0.000
C10 0.021(2) 0.013(2) 0.029(3) 0.000 -0.002(2) 0.000
C9 0.024(3) 0.011(2) 0.030(3) 0.000 -0.004(2) 0.000
C8 0.036(3) 0.019(2) 0.023(3) 0.000 -0.003(2) 0.000
C7 0.023(2) 0.016(2) 0.029(3) 0.000 0.003(2) 0.000
C6 0.035(3) 0.019(2) 0.030(3) 0.000 0.012(2) 0.000
C5 0.017(2) 0.019(2) 0.058(4) 0.000 0.005(2) 0.000
C4 0.020(2) 0.020(2) 0.045(3) 0.000 0.001(2) 0.000
C3 0.028(3) 0.017(2) 0.034(3) 0.000 -0.007(2) 0.000
C2 0.019(2) 0.015(2) 0.026(3) 0.000 0.0004(19) 0.000
O2 0.0279(19) 0.0208(16) 0.038(2) 0.000 -0.0080(16) 0.000
O1 0.046(2) 0.042(2) 0.021(2) 0.000 -0.0005(16) 0.000

loop_
_atom_type_symbol
_atom_type_description
_atom_type_scat_dispersion_real
_atom_type_scat_dispersion_imag
_atom_type_scat_source
C C 0.0033 0.0016 'International Tables Vol C Tables 4.2.6.8 and 6.1.1.4'
H H 0.0000 0.0000 'International Tables Vol C Tables 4.2.6.8 and 6.1.1.4'
N N 0.0061 0.0033 'International Tables Vol C Tables 4.2.6.8 and 6.1.1.4'
O O 0.0106 0.0060 'International Tables Vol C Tables 4.2.6.8 and 6.1.1.4'
S S 0.1246 0.1234 'International Tables Vol C Tables 4.2.6.8 and 6.1.1.4'
Cl Cl 0.1484 0.1585 'International Tables Vol C Tables 4.2.6.8 and 6.1.1.4'

loop_
_geom_angle_atom_site_label_1
_geom_angle_atom_site_label_2
_geom_angle_atom_site_label_3
_geom_angle
C10 S1 S2 92.58(16)
N1 S2 S1 98.23(15)
C1 N1 S2 116.6(3)
N1 C1 C10 116.3(4)
N1 C1 C2 122.2(4)
C10 C1 C2 121.5(4)
C1 C10 C9 122.1(4)
C1 C10 S1 116.3(4)
C9 C10 S1 121.7(3)
O2 C9 C10 121.7(4)
O2 C9 C8 121.7(4)
C10 C9 C8 116.5(4)
O1 C8 C7 122.6(5)
O1 C8 C9 118.8(4)
C7 C8 C9 118.5(4)
C6 C7 C2 119.3(4)
C6 C7 C8 118.9(4)
C2 C7 C8 121.8(4)
C5 C6 C7 120.9(5)
C5 C6 H6A 119.6
C7 C6 H6A 119.6
C6 C5 C4 120.1(5)
C6 C5 H5A 119.9
C4 C5 H5A 119.9
C3 C4 C5 119.8(5)
C3 C4 H4A 120.1
C5 C4 H4A 120.1
C4 C3 C2 120.7(5)
C4 C3 H3A 119.6
C2 C3 H3A 119.6
C3 C2 C7 119.1(4)
C3 C2 C1 121.4(4)
C7 C2 C1 119.6(4)

loop_
_geom_bond_atom_site_label_1
_geom_bond_atom_site_label_2
_geom_bond_distance
S1 C10 1.673(5)
S1 S2 2.0285(18)
S2 N1 1.601(4)
N1 C1 1.341(6)
C1 C10 1.407(6)
C1 C2 1.452(6)
C10 C9 1.471(6)
C9 O2 1.227(5)
C9 C8 1.518(6)
C8 O1 1.221(6)
C8 C7 1.479(6)
C7 C6 1.395(6)
C7 C2 1.405(6)
C6 C5 1.360(7)
C6 H6A 0.9500
C5 C4 1.396(7)
C5 H5A 0.9500
C4 C3 1.378(6)
C4 H4A 0.9500
C3 C2 1.390(6)
C3 H3A 0.9500

loop_
_geom_torsion_atom_site_label_1
_geom_torsion_atom_site_label_2
_geom_torsion_atom_site_label_3
_geom_torsion_atom_site_label_4
_geom_torsion
C10 S1 S2 N1 0.0
S1 S2 N1 C1 0.0
S2 N1 C1 C10 0.0
S2 N1 C1 C2 180.0
N1 C1 C10 C9 180.0
C2 C1 C10 C9 0.0
N1 C1 C10 S1 0.0
C2 C1 C10 S1 180.0
S2 S1 C10 C1 0.0
S2 S1 C10 C9 180.0
C1 C10 C9 O2 180.0
S1 C10 C9 O2 0.0
C1 C10 C9 C8 0.0
S1 C10 C9 C8 180.0
O2 C9 C8 O1 0.000(1)
C10 C9 C8 O1 180.0
O2 C9 C8 C7 180.0
C10 C9 C8 C7 0.000(1)
O1 C8 C7 C6 0.000(1)
C9 C8 C7 C6 180.0
O1 C8 C7 C2 180.000(1)
C9 C8 C7 C2 0.000(1)
C2 C7 C6 C5 0.000(1)
C8 C7 C6 C5 180.000(1)
C7 C6 C5 C4 0.000(1)
C6 C5 C4 C3 0.000(1)
C5 C4 C3 C2 0.0
C4 C3 C2 C7 0.0
C4 C3 C2 C1 180.0
C6 C7 C2 C3 0.000(1)
C8 C7 C2 C3 180.0
C6 C7 C2 C1 180.0
C8 C7 C2 C1 0.000(1)
N1 C1 C2 C3 0.0
C10 C1 C2 C3 180.0
N1 C1 C2 C7 180.0
C10 C1 C2 C7 0.0
